data_2207538
loop_
_publ_author_name
'Chisholm, Malcolm H.'
'Gallucci, Judith C.'
'Hollandsworth, Carl B.'

_publ_section_title
;
 Tetra-\m-6-methylpyridin-2-olato-ditungsten toluene sesquisolvate
;
_journal_coeditor_code HB6284
_journal_issue 12
_journal_name_full 'Acta Crystallographica Section E'
_journal_page_first m2503
_journal_page_last m2504
_journal_paper_doi 10.1107/S1600536805035397
_journal_volume 61
_journal_year 2005
_chemical_formula_iupac '[W2 (C6 H6 N O)4], 1.5C7 H8'
_chemical_formula_moiety 'C24 H24 N4 O4 W2, 1.5C7 H8'
_chemical_formula_sum 'C34.5 H36 N4 O4 W2'
_chemical_formula_weight 938.37
_chemical_name_systematic
;
Tetra-\m-6-methylpyridin-2-olato-ditungsten toluene sesquisolvate
;
_space_group_IT_number 14
_symmetry_cell_setting monoclinic
_symmetry_space_group_name_Hall '-P 2ybc'
_symmetry_space_group_name_H-M 'P 1 21/c 1'
_atom_sites_solution_hydrogens geom
_atom_sites_solution_primary heavy
_atom_sites_solution_secondary difmap
_cell_angle_alpha 90
_cell_angle_beta 96.480(10)
_cell_angle_gamma 90
_cell_formula_units_Z 4
_cell_length_a 15.563(2)
_cell_length_b 12.975(2)
_cell_length_c 16.486(3)
_cell_measurement_reflns_used 6111
_cell_measurement_temperature 200(2)
_cell_measurement_theta_max 25.03
_cell_measurement_theta_min 2.04
_cell_volume 3307.7(9)
_computing_cell_refinement 'Please provide'
_computing_data_collection 'Please provide'
_computing_data_reduction 'Please provide'
_computing_molecular_graphics 'ORTEP-3 for Windows (Farrugia, 1997)'
_computing_publication_material 'WinGX (Farrugia, 1999)'
_computing_structure_refinement 'SHELXL97 (Sheldrick, 1997)'
_computing_structure_solution 'SHELXS97 (Sheldrick, 1997)'
_diffrn_ambient_temperature 200(2)
_diffrn_measured_fraction_theta_full 0.999
_diffrn_measured_fraction_theta_max 0.999
_diffrn_measurement_device_type 'Nonius KappaCCD'
_diffrn_measurement_method '\f and \w'
_diffrn_radiation_monochromator graphite
_diffrn_radiation_type MoK\a
_diffrn_radiation_wavelength 0.71073
_diffrn_reflns_av_R_equivalents 0.082
_diffrn_reflns_limit_h_max 18
_diffrn_reflns_limit_h_min -18
_diffrn_reflns_limit_k_max 15
_diffrn_reflns_limit_k_min -15
_diffrn_reflns_limit_l_max 19
_diffrn_reflns_limit_l_min -19
_diffrn_reflns_number 51699
_diffrn_reflns_theta_full 25.04
_diffrn_reflns_theta_max 25.04
_diffrn_reflns_theta_min 2.05
_diffrn_standards_decay_% 0
_exptl_absorpt_coefficient_mu 6.993
_exptl_absorpt_correction_T_max 0.756
_exptl_absorpt_correction_T_min 0.553
_exptl_absorpt_correction_type multi-scan
_exptl_absorpt_process_details '(SCALEPACK; Otwinowski & Minor, 1997)'
_exptl_crystal_colour red
_exptl_crystal_density_diffrn 1.884
_exptl_crystal_density_method 'not measured'
_exptl_crystal_description plate
_exptl_crystal_F_000 1804
_exptl_crystal_size_max 0.19
_exptl_crystal_size_mid 0.08
_exptl_crystal_size_min 0.04
_refine_diff_density_max 1.434
_refine_diff_density_min -1.304
_refine_ls_extinction_method none
_refine_ls_goodness_of_fit_ref 1.037
_refine_ls_hydrogen_treatment constr
_refine_ls_matrix_type full
_refine_ls_number_parameters 466
_refine_ls_number_reflns 5840
_refine_ls_number_restraints 334
_refine_ls_restrained_S_all 1.019
_refine_ls_R_factor_all 0.0563
_refine_ls_R_factor_gt 0.0344
_refine_ls_shift/su_max 0.028
_refine_ls_shift/su_mean 0.001
_refine_ls_structure_factor_coef Fsqd
_refine_ls_weighting_details 'w = 1/[\s^2^(Fo^2^)+(0.0387P)^2^+6.3721P] where P = (Fo^2^+2Fc^2^)/3'
_refine_ls_weighting_scheme calc
_refine_ls_wR_factor_gt 0.0735
_refine_ls_wR_factor_ref 0.0805
_reflns_number_gt 4480
_reflns_number_total 5840
_reflns_threshold_expression I>2\s(I)
_cod_data_source_file hb6284.cif
_cod_data_source_block I
_cod_depositor_comments
;
The following automatic conversions were performed:
'_geom_bond_publ_flag' value 'YES' changed to 'yes' according to
'/home/saulius/struct/CIF-dictionaries/cif_core.dic' dictionary named
'cif_core.dic' version 2.4.1 from 2010-06-29 (9 times).

Automatic conversion script
Id: cif_fix_enum 1527 2010-12-29 10:47:43Z saulius 

The following automatic conversions were performed:

'_geom_bond_publ_flag' value 'YES' changed to 'yes' according to
/home/saulius/struct/CIF-dictionaries/cif_core.dic dictionary named
'cif_core.dic' version 2.4.1 from 2010-06-29 (9 times).

Automatic conversion script
Id: cif_fix_values 1715 2011-07-08 13:25:40Z adriana 
;
_cod_original_cell_volume 3307.8(9)
_cod_original_sg_symbol_H-M 'P 21/c'
_cod_original_formula_sum 'C34.50 H36 N4 O4 W2'
_cod_database_code 2207538
_cod_database_fobs_code 2207538

loop_
_symmetry_equiv_pos_as_xyz
'x, y, z'
'-x, y+1/2, -z+1/2'
'-x, -y, -z'
'x, -y-1/2, z-1/2'

loop_
_atom_site_label
_atom_site_fract_x
_atom_site_fract_y
_atom_site_fract_z
_atom_site_U_iso_or_equiv
_atom_site_adp_type
_atom_site_calc_flag
_atom_site_refinement_flags
_atom_site_occupancy
_atom_site_disorder_assembly
_atom_site_disorder_group
_atom_site_type_symbol
W1 0.240278(18) 0.11123(2) 0.171820(15) 0.02990(10) Uani d . 1 . . W
W2 0.373034(18) 0.14165(2) 0.152580(15) 0.02943(10) Uani d . 1 . . W
O1 0.4188(3) 0.1231(3) 0.2737(2) 0.0331(11) Uani d . 1 . . O
O2 0.2513(3) -0.0450(3) 0.1560(3) 0.0361(11) Uani d . 1 . . O
O3 0.2118(3) 0.2637(3) 0.1922(2) 0.0327(10) Uani d . 1 . . O
O4 0.3442(3) 0.1643(3) 0.0289(2) 0.0292(10) Uani d . 1 . . O
N1 0.2796(4) 0.0906(4) 0.2999(3) 0.0329(13) Uani d . 1 . . N
N2 0.3926(4) -0.0195(4) 0.1331(3) 0.0314(13) Uani d . 1 . . N
N3 0.3527(4) 0.3023(4) 0.1746(3) 0.0297(13) Uani d . 1 . . N
N4 0.2025(3) 0.1341(4) 0.0450(3) 0.0294(12) Uani d . 1 . . N
C11 0.3649(5) 0.1002(5) 0.3271(4) 0.0344(16) Uani d . 1 . . C
C12 0.3950(5) 0.0854(5) 0.4100(4) 0.0413(18) Uani d . 1 . . C
H12 0.455 0.0909 0.4282 0.05 Uiso calc R 1 . . H
C13 0.3372(6) 0.0632(6) 0.4638(4) 0.054(2) Uani d . 1 . . C
H13 0.3568 0.0527 0.5199 0.065 Uiso calc R 1 . . H
C14 0.2498(6) 0.0558(6) 0.4365(4) 0.053(2) Uani d . 1 . . C
H14 0.2092 0.0417 0.474 0.064 Uiso calc R 1 . . H
C15 0.2223(5) 0.0690(5) 0.3562(4) 0.0389(17) Uani d . 1 . . C
C16 0.1313(5) 0.0613(7) 0.3226(5) 0.058(2) Uani d . 1 . . C
H16A 0.1244 0.0051 0.2827 0.087 Uiso calc R 1 . . H
H16B 0.1128 0.1263 0.2958 0.087 Uiso calc R 1 . . H
H16C 0.0958 0.0473 0.3668 0.087 Uiso calc R 1 . . H
C21 0.3256(5) -0.0851(5) 0.1422(4) 0.0330(16) Uani d . 1 . . C
C22 0.3352(5) -0.1921(5) 0.1344(4) 0.0437(18) Uani d . 1 . . C
H22 0.2881 -0.2369 0.1407 0.052 Uiso calc R 1 . . H
C23 0.4122(6) -0.2311(6) 0.1177(5) 0.056(2) Uani d . 1 . . C
H23 0.4196 -0.3035 0.1134 0.068 Uiso calc R 1 . . H
C24 0.4806(5) -0.1646(6) 0.1067(4) 0.0463(19) Uani d . 1 . . C
H24 0.5341 -0.1916 0.0935 0.056 Uiso calc R 1 . . H
C25 0.4704(5) -0.0605(5) 0.1151(4) 0.0364(16) Uani d . 1 . . C
C26 0.5391(5) 0.0152(5) 0.1028(4) 0.0406(17) Uani d . 1 . . C
H26A 0.5553 0.0528 0.1538 0.061 Uiso calc R 1 . . H
H26B 0.5176 0.0638 0.0598 0.061 Uiso calc R 1 . . H
H26C 0.5898 -0.0211 0.0868 0.061 Uiso calc R 1 . . H
C31 0.2723(4) 0.3339(5) 0.1905(4) 0.0294(15) Uani d . 1 . . C
C32 0.2544(5) 0.4371(5) 0.2059(4) 0.0388(17) Uani d . 1 . . C
H32 0.198 0.4577 0.2161 0.047 Uiso calc R 1 . . H
C33 0.3198(5) 0.5085(5) 0.2061(4) 0.0426(18) Uani d . 1 . . C
H33 0.3091 0.5789 0.2169 0.051 Uiso calc R 1 . . H
C34 0.4017(5) 0.4769(5) 0.1903(4) 0.0410(18) Uani d . 1 . . C
H34 0.447 0.5259 0.1901 0.049 Uiso calc R 1 . . H
C35 0.4171(5) 0.3751(5) 0.1751(4) 0.0341(17) Uani d . 1 . . C
C36 0.5031(5) 0.3360(6) 0.1592(5) 0.0453(19) Uani d . 1 . . C
H36A 0.5256 0.2895 0.2034 0.068 Uiso calc R 1 . . H
H36B 0.543 0.3941 0.1565 0.068 Uiso calc R 1 . . H
H36C 0.4977 0.2987 0.1072 0.068 Uiso calc R 1 . . H
C41 0.2647(4) 0.1577(5) -0.0050(4) 0.0284(15) Uani d . 1 . . C
C42 0.2423(5) 0.1757(5) -0.0887(4) 0.0370(17) Uani d . 1 . . C
H42 0.2863 0.1912 -0.1223 0.044 Uiso calc R 1 . . H
C43 0.1584(5) 0.1713(6) -0.1225(4) 0.0418(18) Uani d . 1 . . C
H43 0.1437 0.1836 -0.1791 0.05 Uiso calc R 1 . . H
C44 0.0940(5) 0.1480(6) -0.0718(4) 0.0446(19) Uani d . 1 . . C
H44 0.0348 0.146 -0.0936 0.054 Uiso calc R 1 . . H
C45 0.1176(5) 0.1279(5) 0.0106(4) 0.0341(16) Uani d . 1 . . C
C46 0.0539(4) 0.1004(6) 0.0685(4) 0.0425(18) Uani d . 1 . . C
H46A -0.0042 0.0967 0.0388 0.064 Uiso calc R 1 . . H
H46B 0.055 0.1531 0.1112 0.064 Uiso calc R 1 . . H
H46C 0.0692 0.0334 0.0935 0.064 Uiso calc R 1 . . H
C51A 0.8478(7) 0.2303(9) 0.2109(7) 0.060(3) Uani d PDU 0.698(8) A 1 C
C52A 0.7789(8) 0.2904(10) 0.1821(7) 0.061(3) Uani d PDU 0.698(8) A 1 C
H52A 0.7691 0.3547 0.207 0.073 Uiso calc PR 0.698(8) A 1 H
C53A 0.7248(9) 0.2567(10) 0.1175(8) 0.072(3) Uani d PDU 0.698(8) A 1 C
H53A 0.6769 0.2984 0.0974 0.086 Uiso calc PR 0.698(8) A 1 H
C54A 0.7370(9) 0.1630(10) 0.0794(8) 0.071(3) Uani d PDU 0.698(8) A 1 C
H54A 0.6988 0.14 0.034 0.085 Uiso calc PR 0.698(8) A 1 H
C55A 0.8057(8) 0.1063(10) 0.1099(8) 0.068(3) Uani d PDU 0.698(8) A 1 C
H55A 0.8168 0.0426 0.0845 0.081 Uiso calc PR 0.698(8) A 1 H
C56A 0.8598(10) 0.1373(10) 0.1759(8) 0.066(3) Uani d PDU 0.698(8) A 1 C
H56A 0.9059 0.0939 0.1977 0.08 Uiso calc PR 0.698(8) A 1 H
C57A 0.9103(11) 0.2675(15) 0.2827(10) 0.104(5) Uani d PDU 0.698(8) A 1 C
H57A 0.892 0.3355 0.3002 0.156 Uiso calc PR 0.698(8) A 1 H
H57B 0.9686 0.2724 0.2661 0.156 Uiso calc PR 0.698(8) A 1 H
H57C 0.9103 0.2186 0.328 0.156 Uiso calc PR 0.698(8) A 1 H
C51B 0.7889(14) 0.2105(17) 0.1457(13) 0.065(4) Uani d PDU 0.302(8) A 2 C
C52B 0.8404(16) 0.1248(18) 0.1477(16) 0.063(5) Uani d PDU 0.302(8) A 2 C
H52B 0.8315 0.0752 0.1052 0.075 Uiso calc PR 0.302(8) A 2 H
C53B 0.9051(16) 0.1101(18) 0.2107(15) 0.066(5) Uani d PDU 0.302(8) A 2 C
H53B 0.9399 0.0498 0.2115 0.08 Uiso calc PR 0.302(8) A 2 H
C54B 0.9199(16) 0.1805(19) 0.2717(15) 0.066(5) Uani d PDU 0.302(8) A 2 C
H54B 0.9659 0.1718 0.3141 0.079 Uiso calc PR 0.302(8) A 2 H
C55B 0.8659(18) 0.265(2) 0.2699(17) 0.067(5) Uani d PDU 0.302(8) A 2 C
H55B 0.8736 0.3132 0.3132 0.08 Uiso calc PR 0.302(8) A 2 H
C56B 0.802(2) 0.281(2) 0.2077(16) 0.061(5) Uani d PDU 0.302(8) A 2 C
H56B 0.7662 0.3402 0.2075 0.074 Uiso calc PR 0.302(8) A 2 H
C57B 0.717(2) 0.230(3) 0.0785(18) 0.080(8) Uani d PDU 0.302(8) A 2 C
H57D 0.7145 0.1742 0.0385 0.12 Uiso calc PR 0.302(8) A 2 H
H57E 0.7268 0.2958 0.0516 0.12 Uiso calc PR 0.302(8) A 2 H
H57F 0.6614 0.2337 0.1018 0.12 Uiso calc PR 0.302(8) A 2 H
C61A 0.0255(10) 0.5557(11) -0.0013(9) 0.076(5) Uiso d PDU 0.5 . . C
C62A 0.0654(10) 0.4944(11) 0.0577(9) 0.056(5) Uiso d PDU 0.5 . . C
H62A 0.1169 0.5157 0.0898 0.068 Uiso calc PR 0.5 . . H
C63A 0.0288(11) 0.4007(12) 0.0693(10) 0.082(6) Uiso d PDU 0.5 . . C
H63A 0.0557 0.3566 0.1106 0.099 Uiso calc PR 0.5 . . H
C64A -0.0443(15) 0.3683(15) 0.0244(15) 0.105(9) Uiso d PDU 0.5 . . C
H64A -0.0687 0.3028 0.0337 0.126 Uiso calc PR 0.5 . . H
C65A -0.0822(11) 0.4335(13) -0.0353(11) 0.092(6) Uiso d PDU 0.5 . . C
H65A -0.1337 0.4129 -0.0678 0.11 Uiso calc PR 0.5 . . H
C66A -0.0462(11) 0.5277(13) -0.0482(11) 0.069(6) Uiso d PDU 0.5 . . C
H66A -0.0719 0.5723 -0.0898 0.083 Uiso calc PR 0.5 . . H
C67A 0.0690(16) 0.6539(19) -0.0168(14) 0.092(8) Uiso d PDU 0.5 . . C
H67A 0.1201 0.6624 0.0231 0.138 Uiso calc PR 0.5 . . H
H67B 0.029 0.7113 -0.0119 0.138 Uiso calc PR 0.5 . . H
H67C 0.0867 0.653 -0.072 0.138 Uiso calc PR 0.5 . . H

loop_
_atom_site_aniso_label
_atom_site_aniso_U_11
_atom_site_aniso_U_22
_atom_site_aniso_U_33
_atom_site_aniso_U_12
_atom_site_aniso_U_13
_atom_site_aniso_U_23
W1 0.03606(17) 0.02863(16) 0.02599(16) -0.00196(12) 0.00780(12) 0.00131(11)
W2 0.03441(17) 0.02764(16) 0.02676(16) -0.00080(12) 0.00573(12) 0.00136(11)
O1 0.039(3) 0.036(3) 0.024(2) 0.000(2) 0.000(2) 0.0027(19)
O2 0.041(3) 0.030(3) 0.039(3) -0.002(2) 0.008(2) 0.003(2)
O3 0.043(3) 0.024(2) 0.030(2) 0.000(2) 0.005(2) -0.0006(19)
O4 0.034(3) 0.030(3) 0.024(2) -0.001(2) 0.006(2) 0.0032(18)
N1 0.041(4) 0.030(3) 0.028(3) -0.003(3) 0.006(3) 0.002(2)
N2 0.046(4) 0.022(3) 0.025(3) 0.003(3) 0.002(3) 0.000(2)
N3 0.040(4) 0.023(3) 0.026(3) -0.002(3) 0.004(2) 0.005(2)
N4 0.030(3) 0.027(3) 0.031(3) -0.005(2) 0.004(2) 0.000(2)
C11 0.053(5) 0.021(4) 0.029(4) -0.002(3) 0.005(3) 0.001(3)
C12 0.053(5) 0.038(4) 0.030(4) -0.001(4) -0.004(3) 0.000(3)
C13 0.086(7) 0.050(5) 0.026(4) -0.002(5) 0.009(4) 0.003(3)
C14 0.063(6) 0.062(5) 0.038(5) -0.013(4) 0.018(4) 0.004(4)
C15 0.056(5) 0.031(4) 0.030(4) -0.005(3) 0.005(3) 0.002(3)
C16 0.079(7) 0.054(5) 0.045(5) -0.009(5) 0.023(4) 0.009(4)
C21 0.043(5) 0.027(4) 0.029(4) -0.005(3) 0.005(3) 0.004(3)
C22 0.051(5) 0.027(4) 0.052(5) 0.001(4) 0.002(4) 0.007(3)
C23 0.073(6) 0.030(4) 0.065(5) 0.009(4) 0.005(5) 0.007(4)
C24 0.052(5) 0.036(5) 0.052(5) 0.013(4) 0.016(4) 0.003(3)
C25 0.040(4) 0.040(4) 0.030(4) 0.004(3) 0.006(3) 0.005(3)
C26 0.043(4) 0.043(4) 0.036(4) 0.004(3) 0.004(3) 0.001(3)
C31 0.038(4) 0.028(4) 0.021(3) 0.003(3) -0.002(3) -0.002(3)
C32 0.046(5) 0.037(4) 0.032(4) 0.004(4) 0.000(3) 0.000(3)
C33 0.064(6) 0.028(4) 0.035(4) 0.003(4) 0.003(4) -0.002(3)
C34 0.064(5) 0.029(4) 0.029(4) -0.013(4) 0.001(3) 0.000(3)
C35 0.051(5) 0.029(4) 0.020(3) -0.004(3) -0.005(3) 0.004(3)
C36 0.040(5) 0.039(4) 0.057(5) -0.012(3) 0.003(4) 0.005(4)
C41 0.036(4) 0.020(3) 0.027(3) 0.000(3) -0.001(3) -0.002(3)
C42 0.049(5) 0.035(4) 0.030(4) -0.008(3) 0.015(3) 0.001(3)
C43 0.051(5) 0.046(5) 0.027(4) -0.003(4) 0.001(3) 0.001(3)
C44 0.049(5) 0.050(5) 0.032(4) 0.004(4) -0.007(3) 0.000(3)
C45 0.044(4) 0.029(4) 0.031(4) -0.004(3) 0.008(3) -0.001(3)
C46 0.034(4) 0.057(5) 0.036(4) -0.005(4) 0.003(3) 0.001(3)
C51A 0.061(6) 0.066(6) 0.054(6) -0.010(5) 0.011(5) 0.005(4)
C52A 0.074(7) 0.051(6) 0.062(7) 0.001(5) 0.020(5) -0.009(5)
C53A 0.063(7) 0.082(7) 0.071(8) 0.010(6) 0.006(5) 0.006(6)
C54A 0.087(8) 0.082(8) 0.044(6) -0.027(6) 0.007(5) -0.006(5)
C55A 0.088(8) 0.057(6) 0.067(7) -0.012(5) 0.044(5) -0.012(5)
C56A 0.073(7) 0.057(6) 0.071(7) 0.008(5) 0.020(5) 0.017(5)
C57A 0.094(11) 0.124(12) 0.088(10) -0.033(10) -0.014(7) 0.000(8)
C51B 0.074(8) 0.062(7) 0.062(7) -0.002(6) 0.017(6) 0.002(6)
C52B 0.074(10) 0.054(8) 0.064(11) -0.006(8) 0.022(8) -0.002(8)
C53B 0.068(11) 0.058(10) 0.076(11) -0.004(8) 0.022(8) 0.008(8)
C54B 0.060(10) 0.065(10) 0.072(10) -0.007(8) 0.009(8) 0.008(8)
C55B 0.068(11) 0.063(10) 0.071(10) -0.006(9) 0.012(8) 0.000(8)
C56B 0.068(10) 0.054(9) 0.065(9) 0.002(8) 0.017(8) 0.000(7)
C57B 0.093(16) 0.085(18) 0.062(15) 0.007(13) 0.008(11) -0.002(14)

loop_
_atom_type_symbol
_atom_type_description
_atom_type_scat_dispersion_real
_atom_type_scat_dispersion_imag
_atom_type_scat_source
C C 0.0033 0.0016 'International Tables Vol C Tables 4.2.6.8 and 6.1.1.4'
H H 0 0 'International Tables Vol C Tables 4.2.6.8 and 6.1.1.4'
N N 0.0061 0.0033 'International Tables Vol C Tables 4.2.6.8 and 6.1.1.4'
O O 0.0106 0.006 'International Tables Vol C Tables 4.2.6.8 and 6.1.1.4'
W W -0.849 6.8722 'International Tables Vol C Tables 4.2.6.8 and 6.1.1.4'

loop_
_geom_angle_atom_site_label_1
_geom_angle_atom_site_label_2
_geom_angle_atom_site_label_3
_geom_angle
_geom_angle_publ_flag
O2 W1 O3 171.82(18) n
O1 W2 O4 172.31(17) n
N4 W1 N1 179.0(2) n
N2 W2 N3 178.80(19) n
O2 W1 N4 91.76(18) n
O3 W1 N4 89.20(17) n
O2 W1 N1 89.02(18) n
O3 W1 N1 90.10(18) n
O2 W1 W2 93.83(13) n
O3 W1 W2 94.31(13) n
N1 W1 W2 89.79(15) n
N4 W1 W2 89.61(14) n
O1 W2 N2 89.55(17) n
O4 W2 N2 90.54(17) n
O1 W2 N3 89.47(17) n
O4 W2 N3 90.52(17) n
O1 W2 W1 93.90(13) n
O4 W2 W1 93.79(12) n
N2 W2 W1 89.90(15) n
N3 W2 W1 89.48(15) n
C11 O1 W2 120.0(4) ?
C21 O2 W1 120.1(4) ?
C31 O3 W1 119.7(4) ?
C41 O4 W2 120.4(4) ?
C11 N1 C15 118.4(6) ?
C11 N1 W1 118.2(4) ?
C15 N1 W1 123.4(5) ?
C21 N2 C25 118.7(6) ?
C21 N2 W2 117.9(4) ?
C25 N2 W2 123.4(4) ?
C31 N3 C35 118.3(5) ?
C31 N3 W2 118.6(4) ?
C35 N3 W2 123.1(5) ?
C41 N4 C45 118.2(5) ?
C41 N4 W1 119.0(4) ?
C45 N4 W1 122.8(4) ?
O1 C11 N1 118.1(6) ?
O1 C11 C12 120.9(7) ?
N1 C11 C12 121.0(6) ?
C13 C12 C11 119.3(7) ?
C13 C12 H12 120.4 ?
C11 C12 H12 120.4 ?
C12 C13 C14 119.9(7) ?
C12 C13 H13 120.1 ?
C14 C13 H13 120.1 ?
C15 C14 C13 119.9(7) ?
C15 C14 H14 120.1 ?
C13 C14 H14 120.1 ?
C14 C15 N1 121.6(7) ?
C14 C15 C16 123.1(7) ?
N1 C15 C16 115.3(6) ?
C15 C16 H16A 109.5 ?
C15 C16 H16B 109.5 ?
H16A C16 H16B 109.5 ?
C15 C16 H16C 109.5 ?
H16A C16 H16C 109.5 ?
H16B C16 H16C 109.5 ?
O2 C21 N2 118.1(6) ?
O2 C21 C22 120.9(6) ?
N2 C21 C22 121.0(6) ?
C23 C22 C21 119.5(7) ?
C23 C22 H22 120.2 ?
C21 C22 H22 120.2 ?
C22 C23 C24 119.9(7) ?
C22 C23 H23 120.1 ?
C24 C23 H23 120.1 ?
C25 C24 C23 119.9(7) ?
C25 C24 H24 120.1 ?
C23 C24 H24 120.1 ?
C24 C25 N2 121.0(7) ?
C24 C25 C26 123.2(7) ?
N2 C25 C26 115.8(6) ?
C25 C26 H26A 109.5 ?
C25 C26 H26B 109.5 ?
H26A C26 H26B 109.5 ?
C25 C26 H26C 109.5 ?
H26A C26 H26C 109.5 ?
H26B C26 H26C 109.5 ?
O3 C31 N3 118.0(5) ?
O3 C31 C32 120.2(6) ?
N3 C31 C32 121.8(6) ?
C33 C32 C31 118.8(7) ?
C33 C32 H32 120.6 ?
C31 C32 H32 120.6 ?
C32 C33 C34 119.7(7) ?
C32 C33 H33 120.2 ?
C34 C33 H33 120.2 ?
C35 C34 C33 120.1(7) ?
C35 C34 H34 120 ?
C33 C34 H34 120 ?
C34 C35 N3 121.3(7) ?
C34 C35 C36 122.8(7) ?
N3 C35 C36 115.8(6) ?
C35 C36 H36A 109.5 ?
C35 C36 H36B 109.5 ?
H36A C36 H36B 109.5 ?
C35 C36 H36C 109.5 ?
H36A C36 H36C 109.5 ?
H36B C36 H36C 109.5 ?
O4 C41 N4 117.2(5) ?
O4 C41 C42 121.9(6) ?
N4 C41 C42 120.8(6) ?
C43 C42 C41 121.0(6) ?
C43 C42 H42 119.5 ?
C41 C42 H42 119.5 ?
C42 C43 C44 118.7(6) ?
C42 C43 H43 120.6 ?
C44 C43 H43 120.6 ?
C45 C44 C43 119.4(7) ?
C45 C44 H44 120.3 ?
C43 C44 H44 120.3 ?
N4 C45 C44 121.7(6) ?
N4 C45 C46 115.1(6) ?
C44 C45 C46 123.2(7) ?
C45 C46 H46A 109.5 ?
C45 C46 H46B 109.5 ?
H46A C46 H46B 109.5 ?
C45 C46 H46C 109.5 ?
H46A C46 H46C 109.5 ?
H46B C46 H46C 109.5 ?
C56A C51A C52A 119.9(11) ?
C56A C51A C57A 120.4(12) ?
C52A C51A C57A 119.8(11) ?
C53A C52A C51A 118.9(11) ?
C53A C52A H52A 120.6 ?
C51A C52A H52A 120.6 ?
C52A C53A C54A 122.2(12) ?
C52A C53A H53A 118.9 ?
C54A C53A H53A 118.9 ?
C55A C54A C53A 116.9(11) ?
C55A C54A H54A 121.6 ?
C53A C54A H54A 121.6 ?
C54A C55A C56A 122.0(12) ?
C54A C55A H55A 119 ?
C56A C55A H55A 119 ?
C51A C56A C55A 120.1(12) ?
C51A C56A H56A 120 ?
C55A C56A H56A 120 ?
C51A C57A H57A 109.5 ?
C51A C57A H57B 109.5 ?
H57A C57A H57B 109.5 ?
C51A C57A H57C 109.5 ?
H57A C57A H57C 109.5 ?
H57B C57A H57C 109.5 ?
C56B C51B C52B 119.2(17) ?
C56B C51B C57B 118.1(19) ?
C52B C51B C57B 122.8(19) ?
C51B C52B C53B 120.5(19) ?
C51B C52B H52B 119.8 ?
C53B C52B H52B 119.8 ?
C54B C53B C52B 121(2) ?
C54B C53B H53B 119.5 ?
C52B C53B H53B 119.5 ?
C53B C54B C55B 117.7(18) ?
C53B C54B H54B 121.1 ?
C55B C54B H54B 121.1 ?
C56B C55B C54B 122(2) ?
C56B C55B H55B 119 ?
C54B C55B H55B 119 ?
C55B C56B C51B 120(2) ?
C55B C56B H56B 120.2 ?
C51B C56B H56B 120.2 ?
C51B C57B H57D 109.5 ?
C51B C57B H57E 109.5 ?
H57D C57B H57E 109.5 ?
C51B C57B H57F 109.5 ?
H57D C57B H57F 109.5 ?
H57E C57B H57F 109.5 ?
C66A C61A C62A 122.9(12) ?
C66A C61A C67A 120.2(11) ?
C62A C61A C67A 116.7(11) ?
C61A C62A C63A 117.4(10) ?
C61A C62A H62A 121.3 ?
C63A C62A H62A 121.3 ?
C64A C63A C62A 122.6(10) ?
C64A C63A H63A 118.7 ?
C62A C63A H63A 118.7 ?
C63A C64A C65A 117.7(12) ?
C63A C64A H64A 121.1 ?
C65A C64A H64A 121.1 ?
C66A C65A C64A 120.6(10) ?
C66A C65A H65A 119.7 ?
C64A C65A H65A 119.7 ?
C61A C66A C65A 118.8(10) ?
C61A C66A H66A 120.6 ?
C65A C66A H66A 120.6 ?
C61A C67A H67A 109.5 ?
C61A C67A H67B 109.5 ?
H67A C67A H67B 109.5 ?
C61A C67A H67C 109.5 ?
H67A C67A H67C 109.5 ?
H67B C67A H67C 109.5 ?

loop_
_geom_bond_atom_site_label_1
_geom_bond_atom_site_label_2
_geom_bond_distance
_geom_bond_publ_flag
W1 W2 2.1617(5) yes
W2 O1 2.056(4) yes
W1 O2 2.054(4) yes
W1 O3 2.063(4) yes
W2 O4 2.060(4) yes
W1 N1 2.147(5) yes
W2 N2 2.142(5) yes
W2 N3 2.146(5) yes
W1 N4 2.129(5) yes
O1 C11 1.317(8) ?
O2 C21 1.311(8) ?
O3 C31 1.313(8) ?
O4 C41 1.301(7) ?
N1 C11 1.359(9) ?
N1 C15 1.386(9) ?
N2 C21 1.368(8) ?
N2 C25 1.386(9) ?
N3 C31 1.369(8) ?
N3 C35 1.376(8) ?
N4 C41 1.374(8) ?
N4 C45 1.380(9) ?
C11 C12 1.406(9) ?
C12 C13 1.364(10) ?
C12 H12 0.95 ?
C13 C14 1.387(11) ?
C13 H13 0.95 ?
C14 C15 1.355(9) ?
C14 H14 0.95 ?
C15 C16 1.465(11) ?
C16 H16A 0.98 ?
C16 H16B 0.98 ?
C16 H16C 0.98 ?
C21 C22 1.404(10) ?
C22 C23 1.358(11) ?
C22 H22 0.95 ?
C23 C24 1.398(11) ?
C23 H23 0.95 ?
C24 C25 1.368(10) ?
C24 H24 0.95 ?
C25 C26 1.482(10) ?
C26 H26A 0.98 ?
C26 H26B 0.98 ?
C26 H26C 0.98 ?
C31 C32 1.397(9) ?
C32 C33 1.376(10) ?
C32 H32 0.95 ?
C33 C34 1.390(10) ?
C33 H33 0.95 ?
C34 C35 1.370(9) ?
C34 H34 0.95 ?
C35 C36 1.483(10) ?
C36 H36A 0.98 ?
C36 H36B 0.98 ?
C36 H36C 0.98 ?
C41 C42 1.405(9) ?
C42 C43 1.360(10) ?
C42 H42 0.95 ?
C43 C44 1.409(10) ?
C43 H43 0.95 ?
C44 C45 1.390(9) ?
C44 H44 0.95 ?
C45 C46 1.495(9) ?
C46 H46A 0.98 ?
C46 H46B 0.98 ?
C46 H46C 0.98 ?
C51A C56A 1.359(11) ?
C51A C52A 1.368(11) ?
C51A C57A 1.522(17) ?
C52A C53A 1.354(12) ?
C52A H52A 0.95 ?
C53A C54A 1.391(12) ?
C53A H53A 0.95 ?
C54A C55A 1.348(12) ?
C54A H54A 0.95 ?
C55A C56A 1.359(12) ?
C55A H55A 0.95 ?
C56A H56A 0.95 ?
C57A H57A 0.98 ?
C57A H57B 0.98 ?
C57A H57C 0.98 ?
C51B C56B 1.366(14) ?
C51B C52B 1.369(14) ?
C51B C57B 1.51(2) ?
C52B C53B 1.375(14) ?
C52B H52B 0.95 ?
C53B C54B 1.359(14) ?
C53B H53B 0.95 ?
C54B C55B 1.377(14) ?
C54B H54B 0.95 ?
C55B C56B 1.363(14) ?
C55B H55B 0.95 ?
C56B H56B 0.95 ?
C57B H57D 0.98 ?
C57B H57E 0.98 ?
C57B H57F 0.98 ?
C61A C66A 1.335(13) ?
C61A C62A 1.352(13) ?
C61A C67A 1.48(3) ?
C62A C63A 1.365(15) ?
C62A H62A 0.95 ?
C63A C64A 1.353(15) ?
C63A H63A 0.95 ?
C64A C65A 1.379(15) ?
C64A H64A 0.95 ?
C65A C66A 1.371(15) ?
C65A H65A 0.95 ?
C66A H66A 0.95 ?
C67A H67A 0.98 ?
C67A H67B 0.98 ?
C67A H67C 0.98 ?

loop_
_geom_torsion_atom_site_label_1
_geom_torsion_atom_site_label_2
_geom_torsion_atom_site_label_3
_geom_torsion_atom_site_label_4
_geom_torsion
O2 W1 W2 O1 -88.78(16)
O3 W1 W2 O1 90.32(16)
N4 W1 W2 O1 179.49(18)
N1 W1 W2 O1 0.23(18)
O2 W1 W2 O4 91.30(16)
O3 W1 W2 O4 -89.60(16)
N4 W1 W2 O4 -0.43(17)
N1 W1 W2 O4 -179.69(18)
O2 W1 W2 N2 0.77(17)
O3 W1 W2 N2 179.87(17)
N4 W1 W2 N2 -90.97(19)
N1 W1 W2 N2 89.78(19)
O2 W1 W2 N3 -178.21(17)
O3 W1 W2 N3 0.89(16)
N4 W1 W2 N3 90.06(19)
N1 W1 W2 N3 -89.20(19)
N2 W2 O1 C11 -89.7(4)
N3 W2 O1 C11 89.6(4)
W1 W2 O1 C11 0.2(4)
N4 W1 O2 C21 91.4(4)
N1 W1 O2 C21 -88.1(5)
W2 W1 O2 C21 1.7(4)
N4 W1 O3 C31 -90.5(4)
N1 W1 O3 C31 88.8(4)
W2 W1 O3 C31 -1.0(4)
N2 W2 O4 C41 90.7(4)
N3 W2 O4 C41 -88.7(4)
W1 W2 O4 C41 0.8(4)
O2 W1 N1 C11 93.1(5)
O3 W1 N1 C11 -95.0(5)
W2 W1 N1 C11 -0.7(5)
O2 W1 N1 C15 -87.5(5)
O3 W1 N1 C15 84.3(5)
W2 W1 N1 C15 178.6(5)
O1 W2 N2 C21 90.6(4)
O4 W2 N2 C21 -97.1(4)
W1 W2 N2 C21 -3.3(4)
O1 W2 N2 C25 -86.7(5)
O4 W2 N2 C25 85.6(5)
W1 W2 N2 C25 179.4(4)
O1 W2 N3 C31 -95.0(4)
O4 W2 N3 C31 92.7(4)
W1 W2 N3 C31 -1.1(4)
O1 W2 N3 C35 83.7(4)
O4 W2 N3 C35 -88.7(4)
W1 W2 N3 C35 177.6(4)
O2 W1 N4 C41 -93.5(4)
O3 W1 N4 C41 94.6(4)
W2 W1 N4 C41 0.3(4)
O2 W1 N4 C45 87.5(5)
O3 W1 N4 C45 -84.4(5)
W2 W1 N4 C45 -178.7(5)
W2 O1 C11 N1 -0.7(7)
W2 O1 C11 C12 178.9(5)
C15 N1 C11 O1 -178.4(5)
W1 N1 C11 O1 0.9(8)
C15 N1 C11 C12 2.0(9)
W1 N1 C11 C12 -178.6(5)
O1 C11 C12 C13 179.1(6)
N1 C11 C12 C13 -1.3(10)
C11 C12 C13 C14 -0.3(11)
C12 C13 C14 C15 1.2(12)
C13 C14 C15 N1 -0.5(11)
C13 C14 C15 C16 179.3(7)
C11 N1 C15 C14 -1.1(10)
W1 N1 C15 C14 179.6(5)
C11 N1 C15 C16 179.1(6)
W1 N1 C15 C16 -0.2(8)
W1 O2 C21 N2 -4.5(7)
W1 O2 C21 C22 177.5(5)
C25 N2 C21 O2 -177.3(5)
W2 N2 C21 O2 5.3(7)
C25 N2 C21 C22 0.6(9)
W2 N2 C21 C22 -176.8(5)
O2 C21 C22 C23 178.0(6)
N2 C21 C22 C23 0.2(10)
C21 C22 C23 C24 -1.3(11)
C22 C23 C24 C25 1.8(11)
C23 C24 C25 N2 -1.0(10)
C23 C24 C25 C26 -178.7(7)
C21 N2 C25 C24 -0.2(9)
W2 N2 C25 C24 177.1(5)
C21 N2 C25 C26 177.7(5)
W2 N2 C25 C26 -5.1(7)
W1 O3 C31 N3 0.3(7)
W1 O3 C31 C32 -178.7(4)
C35 N3 C31 O3 -178.1(5)
W2 N3 C31 O3 0.6(7)
C35 N3 C31 C32 0.9(8)
W2 N3 C31 C32 179.6(4)
O3 C31 C32 C33 178.1(6)
N3 C31 C32 C33 -0.9(9)
C31 C32 C33 C34 0.6(10)
C32 C33 C34 C35 -0.3(10)
C33 C34 C35 N3 0.3(10)
C33 C34 C35 C36 -179.0(6)
C31 N3 C35 C34 -0.6(9)
W2 N3 C35 C34 -179.3(5)
C31 N3 C35 C36 178.8(5)
W2 N3 C35 C36 0.1(7)
W2 O4 C41 N4 -0.7(7)
W2 O4 C41 C42 178.0(5)
C45 N4 C41 O4 179.2(5)
W1 N4 C41 O4 0.2(7)
C45 N4 C41 C42 0.5(9)
W1 N4 C41 C42 -178.5(5)
O4 C41 C42 C43 -178.1(6)
N4 C41 C42 C43 0.6(10)
C41 C42 C43 C44 -0.1(11)
C42 C43 C44 C45 -1.5(11)
C41 N4 C45 C44 -2.1(9)
W1 N4 C45 C44 176.9(5)
C41 N4 C45 C46 179.1(6)
W1 N4 C45 C46 -1.9(8)
C43 C44 C45 N4 2.6(10)
C43 C44 C45 C46 -178.7(7)
C56A C51A C52A C53A -1.6(14)
C57A C51A C52A C53A 179.1(12)
C51A C52A C53A C54A 0.0(15)
C52A C53A C54A C55A 0.1(19)
C53A C54A C55A C56A 1(2)
C52A C51A C56A C55A 3.2(19)
C57A C51A C56A C55A -177.5(13)
C54A C55A C56A C51A -3(2)
C56B C51B C52B C53B -1(2)
C57B C51B C52B C53B -180(2)
C51B C52B C53B C54B -1(2)
C52B C53B C54B C55B 2(3)
C53B C54B C55B C56B -3(5)
C54B C55B C56B C51B 1(5)
C52B C51B C56B C55B 1(4)
C57B C51B C56B C55B 179(3)
C66A C61A C62A C63A -1(2)
C67A C61A C62A C63A -176.1(16)
C61A C62A C63A C64A 0(2)
C62A C63A C64A C65A 0(3)
C63A C64A C65A C66A 0(4)
C62A C61A C66A C65A 1(3)
C67A C61A C66A C65A 176(2)
C64A C65A C66A C61A -1(3)
